data_1506705
loop_
_publ_author_name
'Smith, 3rd, Amos B'
'Xian, Ming'
'Liu, Fenghua'

_publ_section_title
;
 Design, total synthesis, and evaluation of C13-C14 cyclopropane analogues
 of (+)-discodermolide.
;
_journal_issue 21
_journal_name_full 'Organic letters'
_journal_page_first 4613
_journal_page_last 4616
_journal_paper_doi 10.1021/ol051691c
_journal_volume 7
_journal_year 2005
_chemical_formula_sum 'C21 H33 I O6'
_chemical_formula_weight 508.37
_space_group_IT_number 4
_symmetry_cell_setting monoclinic
_symmetry_Int_Tables_number 4
_symmetry_space_group_name_Hall 'P 2yb'
_symmetry_space_group_name_H-M 'P 1 21 1'
_atom_sites_solution_hydrogens geom
_atom_sites_solution_primary direct
_audit_creation_method SHELXL-97
_cell_angle_alpha 90.00
_cell_angle_beta 96.9230(10)
_cell_angle_gamma 90.00
_cell_formula_units_Z 2
_cell_length_a 10.7031(17)
_cell_length_b 7.6834(11)
_cell_length_c 14.286(2)
_cell_measurement_temperature 143(1)
_cell_volume 1166.3(3)
_computing_data_collection 'CrystalClear (Rigaku, 1999)'
_computing_data_reduction 'CrystalClear (Rigaku, 1999)'
_computing_structure_refinement 'SHELXL-97 (Sheldrick, 1997)'
_computing_structure_solution 'SIR97 (Altomare, 1999)'
_diffrn_ambient_temperature 143(1)
_diffrn_measured_fraction_theta_full 0.994
_diffrn_measured_fraction_theta_max 0.994
_diffrn_measurement_device 'CCD Area Detector'
_diffrn_measurement_device_type 'Rigaku Mercury'
_diffrn_measurement_method 'phi and omega rotations'
_diffrn_radiation_monochromator graphite
_diffrn_radiation_source 'rotating anode'
_diffrn_radiation_type MoK\a
_diffrn_radiation_wavelength 0.71069
_diffrn_reflns_av_R_equivalents 0.0189
_diffrn_reflns_av_sigmaI/netI 0.0373
_diffrn_reflns_limit_h_max 11
_diffrn_reflns_limit_h_min -12
_diffrn_reflns_limit_k_max 7
_diffrn_reflns_limit_k_min -9
_diffrn_reflns_limit_l_max 17
_diffrn_reflns_limit_l_min -16
_diffrn_reflns_number 6661
_diffrn_reflns_theta_full 25.35
_diffrn_reflns_theta_max 25.35
_diffrn_reflns_theta_min 2.87
_exptl_absorpt_coefficient_mu 1.404
_exptl_absorpt_correction_T_max 1.0000
_exptl_absorpt_correction_T_min 0.7770
_exptl_absorpt_correction_type multi-scan
_exptl_crystal_density_diffrn 1.448
_exptl_crystal_F_000 520
_exptl_crystal_size_max 0.48
_exptl_crystal_size_mid 0.10
_exptl_crystal_size_min 0.03
_refine_diff_density_max 1.034
_refine_diff_density_min -0.849
_refine_diff_density_rms 0.067
_refine_ls_abs_structure_details 'Flack H D (1983), Acta Cryst. A39, 876-881'
_refine_ls_abs_structure_Flack -0.027(18)
_refine_ls_extinction_method none
_refine_ls_goodness_of_fit_ref 1.070
_refine_ls_hydrogen_treatment constr
_refine_ls_matrix_type full
_refine_ls_number_parameters 260
_refine_ls_number_reflns 3800
_refine_ls_number_restraints 1
_refine_ls_restrained_S_all 1.070
_refine_ls_R_factor_all 0.0282
_refine_ls_R_factor_gt 0.0266
_refine_ls_shift/su_max 0.002
_refine_ls_shift/su_mean 0.000
_refine_ls_structure_factor_coef Fsqd
_refine_ls_weighting_details 'calc w=1/[\s^2^(Fo^2^)+(0.0320P)^2^+0.0000P] where P=(Fo^2^+2Fc^2^)/3'
_refine_ls_weighting_scheme calc
_refine_ls_wR_factor_gt 0.0633
_refine_ls_wR_factor_ref 0.0646
_reflns_number_gt 3619
_reflns_number_total 3800
_reflns_threshold_expression >2sigma(I)
_cod_data_source_file ol051691csi20050718_021423.cif
_cod_data_source_block shelxl
_cod_original_sg_symbol_H-M 'P 21     '
_cod_database_code 1506705

loop_
_symmetry_equiv_pos_as_xyz
'x, y, z'
'-x, y+1/2, -z'

loop_
_atom_site_label
_atom_site_type_symbol
_atom_site_fract_x
_atom_site_fract_y
_atom_site_fract_z
_atom_site_U_iso_or_equiv
_atom_site_adp_type
_atom_site_occupancy
_atom_site_symmetry_multiplicity
_atom_site_calc_flag
_atom_site_refinement_flags
I1 I 0.326627(18) 0.21127(4) 0.457824(11) 0.03581(8) Uani 1 1 d .
C1 C 0.9128(3) 0.7473(5) 0.2121(2) 0.0240(11) Uani 1 1 d .
C2 C 1.0044(3) 0.8887(5) 0.1872(2) 0.0335(8) Uani 1 1 d .
H2A H 0.9618 0.9991 0.1742 0.045 Uiso 1 1 calc R
H2B H 1.0460 0.8554 0.1332 0.045 Uiso 1 1 calc R
C3 C 1.0990(3) 0.8980(5) 0.2784(3) 0.0332(8) Uani 1 1 d .
H3A H 1.1837 0.8706 0.2655 0.044 Uiso 1 1 calc R
H3B H 1.0987 1.0124 0.3070 0.044 Uiso 1 1 calc R
C4 C 1.0488(3) 0.7583(4) 0.3425(2) 0.0292(9) Uani 1 1 d .
C5 C 0.9250(3) 0.8322(5) 0.3650(2) 0.0298(8) Uani 1 1 d .
C6 C 0.9962(3) 0.6131(5) 0.2714(2) 0.0268(8) Uani 1 1 d .
C7 C 1.1394(3) 0.7103(9) 0.4287(2) 0.0424(8) Uani 1 1 d .
H7A H 1.1605 0.8127 0.4658 0.064 Uiso 1 1 calc R
H7B H 1.2145 0.6613 0.4091 0.064 Uiso 1 1 calc R
H7C H 1.1005 0.6266 0.4658 0.064 Uiso 1 1 calc R
C8 C 0.9217(4) 0.4724(5) 0.3166(2) 0.0344(9) Uani 1 1 d .
H8A H 0.8793 0.3994 0.2683 0.052 Uiso 1 1 calc R
H8B H 0.8608 0.5264 0.3514 0.052 Uiso 1 1 calc R
H8C H 0.9782 0.4031 0.3586 0.052 Uiso 1 1 calc R
C9 C 1.0948(4) 0.5276(6) 0.2183(3) 0.0399(10) Uani 1 1 d .
H9A H 1.1524 0.4624 0.2616 0.060 Uiso 1 1 calc R
H9B H 1.1401 0.6156 0.1886 0.060 Uiso 1 1 calc R
H9C H 1.0542 0.4508 0.1711 0.060 Uiso 1 1 calc R
C10 C 0.8231(3) 0.6831(6) 0.1306(2) 0.0282(10) Uani 1 1 d .
C11 C 0.6159(3) 0.5824(5) 0.0798(2) 0.0269(8) Uani 1 1 d .
H11A H 0.6520 0.4921 0.0440 0.036 Uiso 1 1 calc R
H11B H 0.5863 0.6759 0.0371 0.036 Uiso 1 1 calc R
C12 C 0.5078(3) 0.5094(4) 0.1276(2) 0.0234(7) Uani 1 1 d .
H12 H 0.4403 0.4770 0.0781 0.031 Uiso 1 1 calc R
C13 C 0.5477(3) 0.3451(4) 0.1838(2) 0.0221(7) Uani 1 1 d .
H13 H 0.6226 0.3724 0.2277 0.029 Uiso 1 1 calc R
C14 C 0.4488(3) 0.2661(4) 0.2396(2) 0.0250(8) Uani 1 1 d .
H14 H 0.4237 0.3565 0.2820 0.033 Uiso 1 1 calc R
C15 C 0.5040(4) 0.1170(5) 0.3001(2) 0.0283(8) Uani 1 1 d .
H15 H 0.5270 0.0157 0.2642 0.038 Uiso 1 1 calc R
C16 C 0.5926(3) 0.1519(5) 0.3887(2) 0.0352(9) Uani 1 1 d .
H16A H 0.6657 0.0773 0.4017 0.047 Uiso 1 1 calc R
H16B H 0.6058 0.2720 0.4084 0.047 Uiso 1 1 calc R
C17 C 0.4658(4) 0.0733(5) 0.3953(2) 0.0330(8) Uani 1 1 d .
H17 H 0.4683 -0.0514 0.4097 0.044 Uiso 1 1 calc R
C18 C 0.6988(3) 0.1330(5) 0.1427(2) 0.0319(8) Uani 1 1 d .
H18A H 0.7096 0.1152 0.2104 0.042 Uiso 1 1 calc R
H18B H 0.6975 0.0194 0.1130 0.042 Uiso 1 1 calc R
C19 C 0.8214(3) 0.2089(11) 0.0216(2) 0.0470(9) Uani 1 1 d .
H19A H 0.8307 0.0881 0.0068 0.071 Uiso 1 1 calc R
H19B H 0.8964 0.2707 0.0111 0.071 Uiso 1 1 calc R
H19C H 0.7508 0.2566 -0.0180 0.071 Uiso 1 1 calc R
C20 C 0.4556(3) 0.6486(5) 0.1890(3) 0.0351(9) Uani 1 1 d .
H20A H 0.3770 0.6098 0.2076 0.053 Uiso 1 1 calc R
H20B H 0.4427 0.7548 0.1538 0.053 Uiso 1 1 calc R
H20C H 0.5145 0.6685 0.2442 0.053 Uiso 1 1 calc R
C21 C 0.3308(3) 0.2075(7) 0.17739(18) 0.0283(6) Uani 1 1 d .
H21A H 0.3514 0.1131 0.1380 0.042 Uiso 1 1 calc R
H21B H 0.2977 0.3029 0.1386 0.042 Uiso 1 1 calc R
H21C H 0.2689 0.1696 0.2163 0.042 Uiso 1 1 calc R
O1 O 0.8419(2) 0.8275(3) 0.28299(16) 0.0300(6) Uani 1 1 d .
O2 O 0.8921(3) 0.8853(4) 0.43690(18) 0.0473(7) Uani 1 1 d .
O3 O 0.7093(2) 0.6474(3) 0.15422(14) 0.0261(5) Uani 1 1 d .
O4 O 0.8541(2) 0.6603(4) 0.05315(15) 0.0454(9) Uani 1 1 d .
O5 O 0.58216(17) 0.2153(5) 0.11658(12) 0.0242(4) Uani 1 1 d .
O6 O 0.80108(18) 0.2259(5) 0.11805(13) 0.0303(5) Uani 1 1 d .

loop_
_atom_site_aniso_label
_atom_site_aniso_U_11
_atom_site_aniso_U_22
_atom_site_aniso_U_33
_atom_site_aniso_U_23
_atom_site_aniso_U_13
_atom_site_aniso_U_12
I1 0.03943(13) 0.04075(14) 0.02815(12) -0.00534(13) 0.00776(8) -0.00663(15)
C1 0.0180(15) 0.035(3) 0.0197(14) 0.0030(13) 0.0061(11) -0.0014(15)
C2 0.032(2) 0.036(2) 0.0320(18) 0.0092(16) 0.0056(15) -0.0048(18)
C3 0.025(2) 0.037(2) 0.036(2) 0.0061(17) 0.0012(15) -0.0064(17)
C4 0.0226(17) 0.035(3) 0.0284(16) 0.0016(13) -0.0029(13) -0.0065(15)
C5 0.030(2) 0.028(2) 0.0326(19) -0.0057(15) 0.0091(15) -0.0084(16)
C6 0.0227(18) 0.029(2) 0.0276(17) 0.0039(14) -0.0036(14) -0.0005(15)
C7 0.045(2) 0.043(2) 0.0356(16) 0.000(3) -0.0108(13) -0.004(3)
C8 0.041(2) 0.025(2) 0.035(2) 0.0032(16) -0.0031(16) -0.0030(17)
C9 0.029(2) 0.043(3) 0.047(2) -0.007(2) -0.0012(18) 0.0115(19)
C10 0.0228(16) 0.035(3) 0.0267(15) 0.0067(16) 0.0015(11) 0.0010(17)
C11 0.027(2) 0.0267(19) 0.0248(16) 0.0042(13) -0.0053(13) -0.0050(15)
C12 0.0193(17) 0.0211(18) 0.0278(16) 0.0034(13) -0.0051(12) 0.0010(14)
C13 0.0229(18) 0.0188(17) 0.0233(16) -0.0031(13) -0.0022(13) 0.0015(14)
C14 0.0263(18) 0.023(2) 0.0254(16) -0.0036(12) 0.0013(13) -0.0001(13)
C15 0.035(2) 0.0216(19) 0.0292(18) 0.0008(14) 0.0070(15) 0.0014(16)
C16 0.033(2) 0.039(2) 0.0325(18) 0.0078(14) -0.0017(14) 0.0058(16)
C17 0.040(2) 0.028(2) 0.0322(18) 0.0038(15) 0.0058(16) 0.0017(17)
C18 0.032(2) 0.0315(19) 0.0327(18) 0.0002(15) 0.0049(15) 0.0079(16)
C19 0.0385(19) 0.077(3) 0.0267(15) 0.000(3) 0.0097(13) 0.002(4)
C20 0.027(2) 0.0244(18) 0.053(2) 0.0007(15) -0.0010(16) 0.0024(15)
C21 0.0258(15) 0.0302(16) 0.0292(14) -0.004(2) 0.0044(11) -0.005(3)
O1 0.0245(13) 0.0343(15) 0.0313(13) -0.0041(10) 0.0043(10) 0.0026(11)
O2 0.0511(18) 0.0538(19) 0.0390(15) -0.0193(14) 0.0131(13) -0.0113(16)
O3 0.0193(12) 0.0316(14) 0.0267(11) 0.0030(9) 0.0000(9) -0.0044(9)
O4 0.0338(14) 0.077(3) 0.0269(12) -0.0027(12) 0.0072(10) -0.0127(14)
O5 0.0228(10) 0.0250(11) 0.0242(9) -0.0002(17) 0.0004(7) 0.0037(18)
O6 0.0239(10) 0.0440(16) 0.0238(9) -0.0001(15) 0.0052(7) 0.0035(16)

loop_
_atom_type_symbol
_atom_type_description
_atom_type_scat_dispersion_real
_atom_type_scat_dispersion_imag
_atom_type_scat_source
C C 0.0033 0.0016 'International Tables Vol C Tables 4.2.6.8 and 6.1.1.4'
H H 0.0000 0.0000 'International Tables Vol C Tables 4.2.6.8 and 6.1.1.4'
O O 0.0106 0.0060 'International Tables Vol C Tables 4.2.6.8 and 6.1.1.4'
I I -0.4742 1.8119 'International Tables Vol C Tables 4.2.6.8 and 6.1.1.4'

loop_
_geom_angle_atom_site_label_1
_geom_angle_atom_site_label_2
_geom_angle_atom_site_label_3
_geom_angle
O1 C1 C10 109.7(3)
O1 C1 C2 105.1(3)
C10 C1 C2 114.9(3)
O1 C1 C6 102.3(2)
C10 C1 C6 118.6(3)
C2 C1 C6 104.9(3)
C1 C2 C3 102.0(3)
C4 C3 C2 103.1(3)
C5 C4 C7 114.1(3)
C5 C4 C3 103.9(3)
C7 C4 C3 114.5(3)
C5 C4 C6 98.6(3)
C7 C4 C6 119.8(4)
C3 C4 C6 103.5(3)
O2 C5 O1 120.6(3)
O2 C5 C4 131.9(3)
O1 C5 C4 107.5(3)
C9 C6 C8 109.5(3)
C9 C6 C1 113.8(3)
C8 C6 C1 113.9(3)
C9 C6 C4 114.5(3)
C8 C6 C4 113.2(3)
C1 C6 C4 91.1(3)
O4 C10 O3 124.4(3)
O4 C10 C1 122.5(3)
O3 C10 C1 113.0(2)
O3 C11 C12 106.9(2)
C11 C12 C20 110.5(3)
C11 C12 C13 111.1(3)
C20 C12 C13 112.0(3)
O5 C13 C14 108.5(3)
O5 C13 C12 107.2(3)
C14 C13 C12 115.8(3)
C15 C14 C21 110.4(3)
C15 C14 C13 110.6(3)
C21 C14 C13 113.0(3)
C17 C15 C14 123.7(3)
C17 C15 C16 59.6(2)
C14 C15 C16 120.5(3)
C17 C16 C15 60.0(2)
C15 C17 C16 60.4(2)
C15 C17 I1 123.6(3)
C16 C17 I1 121.0(3)
O6 C18 O5 113.7(3)
C5 O1 C1 105.1(2)
C10 O3 C11 117.0(2)
C18 O5 C13 114.7(2)
C18 O6 C19 114.5(3)

loop_
_geom_bond_atom_site_label_1
_geom_bond_atom_site_label_2
_geom_bond_distance
I1 C17 2.112(4)
C1 O1 1.473(4)
C1 C10 1.501(4)
C1 C2 1.534(5)
C1 C6 1.549(5)
C2 C3 1.552(5)
C3 C4 1.549(5)
C4 C5 1.511(5)
C4 C7 1.519(4)
C4 C6 1.566(5)
C5 O2 1.197(4)
C5 O1 1.384(4)
C6 C9 1.522(5)
C6 C8 1.532(5)
C10 O4 1.205(4)
C10 O3 1.331(4)
C11 O3 1.457(4)
C11 C12 1.520(5)
C12 C20 1.530(5)
C12 C13 1.529(4)
C13 O5 1.462(4)
C13 C14 1.526(5)
C14 C15 1.512(5)
C14 C21 1.522(4)
C15 C17 1.505(5)
C15 C16 1.512(5)
C16 C17 1.499(5)
C18 O6 1.387(5)
C18 O5 1.409(4)
C19 O6 1.427(3)

loop_
_cod_related_entry_id
_cod_related_entry_database
_cod_related_entry_code
1 ChemSpider 21199986
